data_2312079
loop_
_publ_author_name
'Domasevitch, Kostiantyn V.'
'Senchyk, Ganna A.'
'Lysenko, Andrey B.'
'Rusanov, Eduard B.'

_publ_section_title
;
 Gradual evolution of hydrogen-bonding patterns with the
 carbamoylcyanonitrosomethanide anion in a series of aliphatic diammonium
 salts.
;
_journal_coeditor_code JX3077
_journal_issue 'Pt 5'
_journal_name_full 'Acta crystallographica. Section C, Structural chemistry'
_journal_page_first 177
_journal_page_last 185
_journal_paper_doi 10.1107/S2053229623002747
_journal_volume 79
_journal_year 2023
_chemical_formula_iupac 'C4 H14 N2 2+, 2C3 H2 N3 O2 -'
_chemical_formula_moiety 'C4 H14 N2 2+, 2(C3 H2 N3 O2 -)'
_chemical_formula_sum 'C10 H18 N8 O4'
_chemical_formula_weight 314.32
_chemical_name_common
;
Butane-1,4-diammonium bis(nitrosocarbamoylcyanomethanide)
;
_chemical_name_systematic
;
Butane-1,4-bis(aminium) bis(nitrosocarbamoylcyanomethanide)
;
_space_group_crystal_system monoclinic
_space_group_IT_number 15
_space_group_name_Hall '-C 2yc'
_space_group_name_H-M_alt 'C 1 2/c 1'
_atom_sites_solution_hydrogens difmap
_atom_sites_solution_primary direct
_atom_sites_solution_secondary difmap
_audit_creation_method SHELXL-2014/7
_cell_angle_alpha 90
_cell_angle_beta 116.556(3)
_cell_angle_gamma 90
_cell_formula_units_Z 4
_cell_length_a 16.4095(5)
_cell_length_b 6.7848(3)
_cell_length_c 14.8471(5)
_cell_measurement_reflns_used 14141
_cell_measurement_temperature 173(2)
_cell_measurement_theta_max 28.219
_cell_measurement_theta_min 2.775
_cell_volume 1478.61(10)
_computing_cell_refinement
;
SAINT-NT (Bruker, 1999)
;
_computing_data_collection
;
SMART-NT (Bruker, 1998)
;
_computing_data_reduction
;
SAINT-NT (Bruker, 1999)
;
_computing_molecular_graphics
;
DIAMOND (Brandenburg, 1999)
;
_computing_publication_material
;
WinGX (Farrugia, 2012)
;
_computing_structure_refinement
;
SHELXL2014 (Sheldrick, 2015)
;
_computing_structure_solution
;
SHELXS97 (Sheldrick, 2008)
;
_diffrn_ambient_temperature 173(2)
_diffrn_measured_fraction_theta_full 0.999
_diffrn_measured_fraction_theta_max 0.996
_diffrn_measurement_device_type 'Bruker APEXII CCD'
_diffrn_measurement_method '\f and \w scans'
_diffrn_radiation_monochromator graphite
_diffrn_radiation_source 'fine-focus sealed tube'
_diffrn_radiation_type MoK\a
_diffrn_radiation_wavelength 0.71073
_diffrn_reflns_av_R_equivalents 0.0403
_diffrn_reflns_av_unetI/netI 0.0258
_diffrn_reflns_limit_h_max 21
_diffrn_reflns_limit_h_min -21
_diffrn_reflns_limit_k_max 8
_diffrn_reflns_limit_k_min -8
_diffrn_reflns_limit_l_max 19
_diffrn_reflns_limit_l_min -19
_diffrn_reflns_number 14141
_diffrn_reflns_theta_full 25.242
_diffrn_reflns_theta_max 28.219
_diffrn_reflns_theta_min 2.775
_exptl_absorpt_coefficient_mu 0.112
_exptl_absorpt_correction_type none
_exptl_crystal_colour yellow
_exptl_crystal_density_diffrn 1.412
_exptl_crystal_description prism
_exptl_crystal_F_000 664
_exptl_crystal_size_max 0.460
_exptl_crystal_size_mid 0.370
_exptl_crystal_size_min 0.220
_refine_diff_density_max 0.711
_refine_diff_density_min -0.316
_refine_ls_extinction_method none
_refine_ls_goodness_of_fit_ref 1.056
_refine_ls_hydrogen_treatment refall
_refine_ls_matrix_type full
_refine_ls_number_parameters 136
_refine_ls_number_reflns 1816
_refine_ls_number_restraints 7
_refine_ls_restrained_S_all 1.056
_refine_ls_R_factor_all 0.0723
_refine_ls_R_factor_gt 0.0586
_refine_ls_shift/su_max 0.000
_refine_ls_shift/su_mean 0.000
_refine_ls_structure_factor_coef Fsqd
_refine_ls_weighting_details 'w=1/[\s^2^(Fo^2^)+(0.0832P)^2^+2.1745P] where P=(Fo^2^+2Fc^2^)/3'
_refine_ls_weighting_scheme calc
_refine_ls_wR_factor_gt 0.1550
_refine_ls_wR_factor_ref 0.1658
_reflns_number_gt 1463
_reflns_number_total 1816
_reflns_threshold_expression 'I > 2\s(I)'
_cod_data_source_file jx3077sup1.cif
_cod_data_source_block 3
_cod_depositor_comments 'Adding full bibliography for 2312077--2312080.cif.'
_cod_original_sg_symbol_H-M 'C 2/c'
_cod_database_code 2312079
_cod_database_fobs_code 2312079
_shelx_space_group_comment
;
The symmetry employed for this shelxl refinement is uniquely defined
by the following loop, which should always be used as a source of
symmetry information in preference to the above space-group names.
They are only intended as comments.
;
_shelx_estimated_absorpt_t_min 0.950
_shelx_estimated_absorpt_t_max 0.976

loop_
_space_group_symop_operation_xyz
'x, y, z'
'-x, y, -z+1/2'
'x+1/2, y+1/2, z'
'-x+1/2, y+1/2, -z+1/2'
'-x, -y, -z'
'x, -y, z-1/2'
'-x+1/2, -y+1/2, -z'
'x+1/2, -y+1/2, z-1/2'

loop_
_atom_site_type_symbol
_atom_site_label
_atom_site_fract_x
_atom_site_fract_y
_atom_site_fract_z
_atom_site_U_iso_or_equiv
_atom_site_adp_type
_atom_site_calc_flag
_atom_site_occupancy
_atom_site_disorder_assembly
_atom_site_disorder_group
O O1 0.24644(10) 0.2413(2) 0.12285(10) 0.0336(4) Uani d 1 . .
O O2 0.15729(10) 0.2978(2) 0.37397(11) 0.0331(4) Uani d 1 . .
N N1 0.26504(11) 0.2326(2) 0.21751(12) 0.0267(4) Uani d 1 . .
N N2 0.03694(12) 0.3635(3) 0.10843(14) 0.0369(5) Uani d 1 . .
N N3 0.30566(12) 0.2324(3) 0.41567(14) 0.0327(4) Uani d 1 . .
C C1 0.19907(12) 0.2707(3) 0.24185(14) 0.0233(4) Uani d 1 . .
C C2 0.10856(13) 0.3224(3) 0.16912(14) 0.0258(4) Uani d 1 . .
C C3 0.21926(13) 0.2679(3) 0.34960(15) 0.0260(4) Uani d 1 . .
N N4 0.38707(11) 0.1879(3) 0.07040(13) 0.0279(4) Uani d 1 . .
C C4 0.44979(15) 0.3611(4) 0.10384(16) 0.0365(5) Uani d 1 . .
C C5 0.52132(15) 0.3459(4) 0.21378(17) 0.0387(5) Uani d 1 . .
H H1 0.3189(18) 0.231(4) 0.4773(18) 0.039(7) Uiso d 1 . .
H H2 0.3399(18) 0.210(4) 0.390(2) 0.042(7) Uiso d 1 . .
H H3 0.344(2) 0.188(4) 0.097(2) 0.044(7) Uiso d 1 . .
H H4 0.3537(16) 0.188(4) 0.004(2) 0.030(6) Uiso d 1 . .
H H5 0.4172(19) 0.065(5) 0.087(2) 0.047(7) Uiso d 1 . .
H H4A 0.4095(17) 0.485(3) 0.089(2) 0.047(7) Uiso d 1 . .
H H4B 0.4828(17) 0.362(4) 0.0571(18) 0.048(7) Uiso d 1 . .
H H5A 0.5592(18) 0.214(3) 0.227(2) 0.047(8) Uiso d 1 . .
H H5B 0.569(2) 0.463(4) 0.236(3) 0.080(11) Uiso d 1 . .

loop_
_atom_site_aniso_label
_atom_site_aniso_U_11
_atom_site_aniso_U_22
_atom_site_aniso_U_33
_atom_site_aniso_U_12
_atom_site_aniso_U_13
_atom_site_aniso_U_23
O1 0.0302(8) 0.0512(10) 0.0242(7) 0.0071(6) 0.0165(6) 0.0040(6)
O2 0.0308(7) 0.0456(9) 0.0290(7) 0.0050(6) 0.0190(6) 0.0014(6)
N1 0.0266(8) 0.0301(9) 0.0259(8) 0.0013(6) 0.0140(7) 0.0017(6)
N2 0.0313(9) 0.0485(12) 0.0342(9) 0.0062(8) 0.0177(8) 0.0068(8)
N3 0.0291(9) 0.0466(11) 0.0252(8) 0.0054(8) 0.0146(7) 0.0011(8)
C1 0.0244(9) 0.0239(9) 0.0246(9) 0.0015(7) 0.0137(7) 0.0007(7)
C2 0.0294(9) 0.0277(10) 0.0276(9) 0.0018(7) 0.0193(8) 0.0021(7)
C3 0.0293(9) 0.0253(10) 0.0277(9) 0.0002(7) 0.0166(8) 0.0001(7)
N4 0.0240(8) 0.0377(10) 0.0241(8) 0.0032(7) 0.0125(7) 0.0015(7)
C4 0.0398(11) 0.0415(13) 0.0271(10) -0.0058(9) 0.0139(9) -0.0004(9)
C5 0.0353(11) 0.0472(14) 0.0338(11) -0.0078(10) 0.0155(9) -0.0015(10)

loop_
_atom_type_symbol
_atom_type_description
_atom_type_scat_dispersion_real
_atom_type_scat_dispersion_imag
_atom_type_scat_source
C C 0.0033 0.0016 'International Tables Vol C Tables 4.2.6.8 and 6.1.1.4'
H H 0.0000 0.0000 'International Tables Vol C Tables 4.2.6.8 and 6.1.1.4'
N N 0.0061 0.0033 'International Tables Vol C Tables 4.2.6.8 and 6.1.1.4'
O O 0.0106 0.0060 'International Tables Vol C Tables 4.2.6.8 and 6.1.1.4'

loop_
_geom_angle_atom_site_label_1
_geom_angle_atom_site_label_2
_geom_angle_atom_site_label_3
_geom_angle_site_symmetry_1
_geom_angle_site_symmetry_3
_geom_angle
_geom_angle_publ_flag
O1 N1 C1 . . 117.74(16) n
C3 N3 H1 . . 118.4(19) n
C3 N3 H2 . . 115(2) n
H1 N3 H2 . . 127(3) n
N1 C1 C2 . . 123.02(17) n
N1 C1 C3 . . 118.77(17) n
C2 C1 C3 . . 118.17(16) n
N2 C2 C1 . . 177.8(2) n
O2 C3 N3 . . 123.71(19) n
O2 C3 C1 . . 119.78(17) n
N3 C3 C1 . . 116.52(17) n
C4 N4 H3 . . 112.9(17) n
C4 N4 H4 . . 111.0(16) n
H3 N4 H4 . . 105(2) n
C4 N4 H5 . . 113.9(17) n
H3 N4 H5 . . 107(2) n
H4 N4 H5 . . 106(2) n
N4 C4 C5 . . 112.84(18) n
N4 C4 H4A . . 106.9(15) n
C5 C4 H4A . . 113.0(15) n
N4 C4 H4B . . 105.3(16) n
C5 C4 H4B . . 109.1(15) n
H4A C4 H4B . . 109(2) n
C5 C5 C4 2_655 . 112.2(2) n
C5 C5 H5A 2_655 . 106.6(16) n
C4 C5 H5A . . 111.4(16) n
C5 C5 H5B 2_655 . 106.9(19) n
C4 C5 H5B . . 112.9(19) n
H5A C5 H5B . . 107(3) n

loop_
_geom_bond_atom_site_label_1
_geom_bond_atom_site_label_2
_geom_bond_site_symmetry_2
_geom_bond_distance
_geom_bond_publ_flag
O1 N1 . 1.299(2) n
O2 C3 . 1.239(2) n
N1 C1 . 1.311(2) n
N2 C2 . 1.151(3) n
N3 C3 . 1.337(3) n
N3 H1 . 0.84(2) n
N3 H2 . 0.82(2) n
C1 C2 . 1.436(3) n
C1 C3 . 1.482(3) n
N4 C4 . 1.493(3) n
N4 H3 . 0.95(3) n
N4 H4 . 0.89(3) n
N4 H5 . 0.94(3) n
C4 C5 . 1.530(3) n
C4 H4A . 1.033(19) n
C4 H4B . 1.055(19) n
C5 C5 2_655 1.523(5) n
C5 H5A . 1.054(19) n
C5 H5B . 1.06(2) n

loop_
_geom_hbond_atom_site_label_D
_geom_hbond_atom_site_label_H
_geom_hbond_atom_site_label_A
_geom_hbond_site_symmetry_A
_geom_hbond_distance_DH
_geom_hbond_distance_HA
_geom_hbond_distance_DA
_geom_hbond_angle_DHA
_geom_hbond_publ_flag
N4 H3 O1 . 0.95(3) 1.84(3) 2.770(2) 164(2) yes
N4 H4 O1 7_555 0.89(3) 1.92(3) 2.765(2) 156(2) yes
N4 H5 N2 3_545 0.94(3) 2.29(3) 3.157(3) 152(2) yes
N4 H5 O2 4_545 0.94(3) 2.40(3) 2.959(2) 118(2) yes
N3 H1 O2 7_556 0.84(2) 2.07(2) 2.910(2) 174(3) yes
C4 H4A O2 4_555 1.033(19) 2.55(2) 3.535(3) 158(2) yes

loop_
_geom_torsion_atom_site_label_1
_geom_torsion_atom_site_label_2
_geom_torsion_atom_site_label_3
_geom_torsion_atom_site_label_4
_geom_torsion_site_symmetry_1
_geom_torsion_site_symmetry_2
_geom_torsion_site_symmetry_3
_geom_torsion_site_symmetry_4
_geom_torsion
_geom_torsion_publ_flag
O1 N1 C1 C2 . . . . -0.5(3) n
O1 N1 C1 C3 . . . . -178.10(17) n
N1 C1 C3 O2 . . . . -177.87(18) n
C2 C1 C3 O2 . . . . 4.4(3) n
N1 C1 C3 N3 . . . . 2.2(3) n
C2 C1 C3 N3 . . . . -175.57(18) n
N4 C4 C5 C5 . . . 2_655 -63.72(19) n
